data_4120273
loop_
_publ_author_name
'Christopher Uyeda'
'Jonas C. Peters'

_publ_section_title
;
 Selective Nitrite Reduction at Heterobimetallic CoMg Complexes
;
_journal_name_full 'Journal of the American Chemical Society'
_journal_page_first 12023
_journal_page_last 12031
_journal_paper_doi 10.1021/ja4053653
_journal_volume 135
_journal_year 2013
_chemical_formula_sum 'C47 H67 B Cl Co Mg N8 O5'
_chemical_formula_weight 953.59
_chemical_name_systematic
; 
 [(NO)(Cl)Co(Medoen)Mg(Me3TACN)(H2O)]BPh4 
;
_space_group_IT_number 15
_symmetry_cell_setting monoclinic
_symmetry_space_group_name_Hall '-C 2yc'
_symmetry_space_group_name_H-M 'C 1 2/c 1'
_atom_sites_solution_hydrogens geom
_atom_sites_solution_primary direct
_atom_sites_solution_secondary difmap
_audit_creation_method SHELXL-97
_cell_angle_alpha 90.00
_cell_angle_beta 120.603(4)
_cell_angle_gamma 90.00
_cell_formula_units_Z 8
_cell_length_a 31.695(3)
_cell_length_b 11.5842(12)
_cell_length_c 30.376(4)
_cell_measurement_reflns_used 9859
_cell_measurement_temperature 100(2)
_cell_measurement_theta_max 35.10
_cell_measurement_theta_min 2.20
_cell_volume 9599.5(19)
_computing_cell_refinement 'SAINT-Plus v7.66A (Bruker-AXS, 2009)'
_computing_data_collection 'APEX2 v2010.7-0 (Bruker-AXS, 2010)'
_computing_data_reduction 'SAINT-Plus v7.66A (Bruker-AXS, 2009)'
_computing_molecular_graphics 'Bruker SHELXTL'
_computing_publication_material 'Bruker SHELXTL'
_computing_structure_refinement 'SHELXL-97 (Sheldrick, 2008)'
_computing_structure_solution 'SHELXS-97 (Sheldrick, 2008)'
_diffrn_ambient_temperature 100(2)
_diffrn_detector_area_resol_mean 8.3
_diffrn_measured_fraction_theta_full 1.000
_diffrn_measured_fraction_theta_max 0.946
_diffrn_measurement_device_type 'Bruker KAPPA APEX II'
_diffrn_measurement_method '\w and \f scans'
_diffrn_radiation_monochromator graphite
_diffrn_radiation_source 'fine-focus sealed tube'
_diffrn_radiation_type MoK\a
_diffrn_radiation_wavelength 0.71073
_diffrn_reflns_av_R_equivalents 0.0652
_diffrn_reflns_av_sigmaI/netI 0.0572
_diffrn_reflns_limit_h_max 53
_diffrn_reflns_limit_h_min -52
_diffrn_reflns_limit_k_max 19
_diffrn_reflns_limit_k_min -19
_diffrn_reflns_limit_l_max 50
_diffrn_reflns_limit_l_min -51
_diffrn_reflns_number 150910
_diffrn_reflns_theta_full 25.00
_diffrn_reflns_theta_max 37.37
_diffrn_reflns_theta_min 1.91
_exptl_absorpt_coefficient_mu 0.480
_exptl_absorpt_correction_T_max 0.9811
_exptl_absorpt_correction_T_min 0.8538
_exptl_absorpt_correction_type multi-scan
_exptl_absorpt_process_details 'SADABS v2008/1 (Bruker-AXS, 2008)'
_exptl_crystal_colour brown
_exptl_crystal_density_diffrn 1.320
_exptl_crystal_description block
_exptl_crystal_F_000 4048
_exptl_crystal_size_max 0.34
_exptl_crystal_size_mid 0.27
_exptl_crystal_size_min 0.04
_refine_diff_density_max 0.842
_refine_diff_density_min -0.677
_refine_diff_density_rms 0.076
_refine_ls_extinction_method none
_refine_ls_goodness_of_fit_ref 1.017
_refine_ls_hydrogen_treatment mixed
_refine_ls_matrix_type full
_refine_ls_number_parameters 602
_refine_ls_number_reflns 23710
_refine_ls_number_restraints 0
_refine_ls_restrained_S_all 1.017
_refine_ls_R_factor_all 0.0988
_refine_ls_R_factor_gt 0.0521
_refine_ls_shift/su_max 0.004
_refine_ls_shift/su_mean 0.000
_refine_ls_structure_factor_coef Fsqd
_refine_ls_weighting_details 'calc w=1/[\s^2^(Fo^2^)+(0.0564P)^2^+8.7221P] where P=(Fo^2^+2Fc^2^)/3'
_refine_ls_weighting_scheme calc
_refine_ls_wR_factor_gt 0.1177
_refine_ls_wR_factor_ref 0.1377
_reflns_number_gt 15157
_reflns_number_total 23710
_reflns_threshold_expression >2sigma(I)
_cod_data_source_file ja4053653_si_002_6.cif
_cod_data_source_block chu44
_cod_original_cell_volume 9599.4(19)
_cod_database_code 4120273

loop_
_symmetry_equiv_pos_as_xyz
'x, y, z'
'-x, y, -z+1/2'
'x+1/2, y+1/2, z'
'-x+1/2, y+1/2, -z+1/2'
'-x, -y, -z'
'x, -y, z-1/2'
'-x+1/2, -y+1/2, -z'
'x+1/2, -y+1/2, z-1/2'

loop_
_atom_site_label
_atom_site_type_symbol
_atom_site_fract_x
_atom_site_fract_y
_atom_site_fract_z
_atom_site_U_iso_or_equiv
_atom_site_adp_type
_atom_site_occupancy
_atom_site_symmetry_multiplicity
_atom_site_calc_flag
_atom_site_refinement_flags
_atom_site_disorder_assembly
_atom_site_disorder_group
Cl1 Cl 0.999399(11) 0.08563(3) 0.665501(13) 0.02249(7) Uani 1 1 d . A 1
Mg1 Mg 0.866991(16) 0.14156(4) 0.663004(18) 0.01631(9) Uani 1 1 d . A 1
Co1 Co 0.921081(7) 0.149739(18) 0.580311(7) 0.02025(5) Uani 1 1 d . A 1
N1 N 0.88947(4) 0.02047(11) 0.59086(4) 0.0193(2) Uani 1 1 d . A 1
N2 N 0.93861(4) 0.03918(13) 0.54794(5) 0.0252(3) Uani 1 1 d . A 1
N3 N 0.91798(4) 0.27654(11) 0.61853(5) 0.0213(2) Uani 1 1 d . A 1
N4 N 0.95865(4) 0.25193(13) 0.56734(5) 0.0282(3) Uani 1 1 d . A 1
O1 O 0.86164(4) 0.02290(9) 0.61122(4) 0.0221(2) Uani 1 1 d . A 1
O2 O 0.89644(4) 0.27847(9) 0.64549(4) 0.0226(2) Uani 1 1 d . A 1
C1 C 0.89700(5) -0.07857(13) 0.57478(5) 0.0229(3) Uani 1 1 d . A 1
C2 C 0.92695(5) -0.06576(15) 0.55053(5) 0.0262(3) Uani 1 1 d . A 1
C3 C 0.94073(6) 0.37016(14) 0.61669(7) 0.0296(3) Uani 1 1 d . A 1
C4 C 0.96432(6) 0.35362(16) 0.58634(7) 0.0320(3) Uani 1 1 d . A 1
C5 C 0.87689(6) -0.18850(14) 0.58106(7) 0.0297(3) Uani 1 1 d . A 1
H5A H 0.8895 -0.2025 0.6175 0.045 Uiso 1 1 calc R A 1
H5B H 0.8868 -0.2519 0.5669 0.045 Uiso 1 1 calc R A 1
H5C H 0.8410 -0.1839 0.5629 0.045 Uiso 1 1 calc R A 1
C6 C 0.94159(7) -0.16653(17) 0.53053(7) 0.0364(4) Uani 1 1 d . A 1
H6A H 0.9693 -0.1447 0.5265 0.055 Uiso 1 1 calc R A 1
H6B H 0.9139 -0.1900 0.4973 0.055 Uiso 1 1 calc R A 1
H6C H 0.9512 -0.2310 0.5547 0.055 Uiso 1 1 calc R A 1
C7 C 0.94276(8) 0.47725(17) 0.64468(11) 0.0488(6) Uani 1 1 d . A 1
H7A H 0.9095 0.4999 0.6355 0.073 Uiso 1 1 calc R A 1
H7B H 0.9578 0.5393 0.6354 0.073 Uiso 1 1 calc R A 1
H7C H 0.9623 0.4632 0.6816 0.073 Uiso 1 1 calc R A 1
C8 C 0.99142(8) 0.4487(2) 0.57784(10) 0.0528(6) Uani 1 1 d . A 1
H8A H 1.0150 0.4154 0.5696 0.079 Uiso 1 1 calc R A 1
H8B H 1.0089 0.4955 0.6089 0.079 Uiso 1 1 calc R A 1
H8C H 0.9681 0.4975 0.5494 0.079 Uiso 1 1 calc R A 1
C9 C 0.96858(6) 0.07955(18) 0.52690(6) 0.0337(4) Uani 1 1 d . A 1
H9A H 0.9516 0.0627 0.4898 0.040 Uiso 1 1 calc R A 1
H9B H 1.0003 0.0382 0.5437 0.040 Uiso 1 1 calc R A 1
C10 C 0.97750(8) 0.2080(2) 0.53547(8) 0.0465(5) Uani 1 1 d . A 1
H10A H 1.0131 0.2237 0.5524 0.056 Uiso 1 1 calc R A 1
H10B H 0.9611 0.2484 0.5021 0.056 Uiso 1 1 calc R A 1
O4 O 0.93431(4) 0.07239(10) 0.71480(4) 0.0221(2) Uani 1 1 d . A 1
N5 N 0.79125(4) 0.20706(12) 0.61493(5) 0.0241(2) Uani 1 1 d . A 1
N6 N 0.86206(4) 0.25407(11) 0.71987(5) 0.0224(2) Uani 1 1 d . A 1
N7 N 0.82686(5) 0.02405(11) 0.68694(5) 0.0243(2) Uani 1 1 d . A 1
C11 C 0.76011(6) 0.10454(18) 0.60542(7) 0.0351(4) Uani 1 1 d . A 1
H11A H 0.7640 0.0511 0.5823 0.042 Uiso 1 1 calc R A 1
H11B H 0.7253 0.1287 0.5881 0.042 Uiso 1 1 calc R A 1
C12 C 0.77303(6) 0.04208(18) 0.65444(7) 0.0351(4) Uani 1 1 d . A 1
H12A H 0.7613 0.0877 0.6737 0.042 Uiso 1 1 calc R A 1
H12B H 0.7562 -0.0336 0.6461 0.042 Uiso 1 1 calc R A 1
C13 C 0.84549(6) 0.05800(15) 0.74071(6) 0.0296(3) Uani 1 1 d . A 1
H13A H 0.8803 0.0346 0.7618 0.036 Uiso 1 1 calc R A 1
H13B H 0.8267 0.0169 0.7537 0.036 Uiso 1 1 calc R A 1
C14 C 0.84131(6) 0.18681(16) 0.74593(6) 0.0310(3) Uani 1 1 d . A 1
H14A H 0.8064 0.2075 0.7311 0.037 Uiso 1 1 calc R A 1
H14B H 0.8588 0.2075 0.7827 0.037 Uiso 1 1 calc R A 1
C17 C 0.78253(6) 0.24971(19) 0.56532(6) 0.0354(4) Uani 1 1 d . A 1
H17A H 0.7481 0.2726 0.5440 0.053 Uiso 1 1 calc R A 1
H17B H 0.7900 0.1884 0.5481 0.053 Uiso 1 1 calc R A 1
H17C H 0.8036 0.3165 0.5709 0.053 Uiso 1 1 calc R A 1
C18 C 0.83909(8) -0.09794(15) 0.68497(9) 0.0397(4) Uani 1 1 d . A 1
H18A H 0.8265 -0.1458 0.7024 0.060 Uiso 1 1 calc R A 1
H18B H 0.8748 -0.1066 0.7020 0.060 Uiso 1 1 calc R A 1
H18C H 0.8241 -0.1224 0.6492 0.060 Uiso 1 1 calc R A 1
C19 C 0.90868(6) 0.30896(15) 0.75713(7) 0.0326(4) Uani 1 1 d . A 1
H19A H 0.9026 0.3678 0.7764 0.049 Uiso 1 1 calc R A 1
H19B H 0.9234 0.3453 0.7390 0.049 Uiso 1 1 calc R A 1
H19C H 0.9311 0.2504 0.7807 0.049 Uiso 1 1 calc R A 1
N8 N 0.86201(4) 0.18973(14) 0.52275(5) 0.0280(3) Uani 1 1 d . A 1
O3 O 0.85638(5) 0.27683(13) 0.50241(6) 0.0429(3) Uani 1 1 d . A 1
C21 C 0.74995(5) 0.25126(12) 0.78812(5) 0.0193(2) Uani 1 1 d . B 1
H21 H 0.7609 0.3233 0.8052 0.023 Uiso 1 1 calc R B 1
B1 B 0.80648(5) 0.14460(13) 0.87870(6) 0.0166(2) Uani 1 1 d . B 1
C20 C 0.76972(4) 0.14960(11) 0.81617(5) 0.0161(2) Uani 1 1 d . B 1
C22 C 0.71475(5) 0.25091(13) 0.73592(5) 0.0216(3) Uani 1 1 d . B 1
H22 H 0.7024 0.3219 0.7183 0.026 Uiso 1 1 calc R B 1
C23 C 0.69790(5) 0.14745(13) 0.70981(5) 0.0217(3) Uani 1 1 d . B 1
H23 H 0.6740 0.1467 0.6744 0.026 Uiso 1 1 calc R B 1
C24 C 0.71656(5) 0.04447(13) 0.73651(5) 0.0214(3) Uani 1 1 d . B 1
H24 H 0.7052 -0.0273 0.7193 0.026 Uiso 1 1 calc R B 1
C25 C 0.75170(5) 0.04667(12) 0.78825(5) 0.0191(2) Uani 1 1 d . B 1
H25 H 0.7641 -0.0246 0.8055 0.023 Uiso 1 1 calc R B 1
C26 C 0.84751(4) 0.04303(12) 0.88965(5) 0.0180(2) Uani 1 1 d . B 1
C27 C 0.88569(5) 0.05923(14) 0.87947(5) 0.0223(3) Uani 1 1 d . B 1
H27 H 0.8920 0.1352 0.8725 0.027 Uiso 1 1 calc R B 1
C28 C 0.91462(5) -0.03063(15) 0.87914(6) 0.0264(3) Uani 1 1 d . B 1
H28 H 0.9394 -0.0153 0.8712 0.032 Uiso 1 1 calc R B 1
C29 C 0.90752(5) -0.14238(14) 0.89038(6) 0.0264(3) Uani 1 1 d . B 1
H29 H 0.9269 -0.2042 0.8897 0.032 Uiso 1 1 calc R B 1
C30 C 0.87147(5) -0.16171(14) 0.90257(6) 0.0259(3) Uani 1 1 d . B 1
H30 H 0.8665 -0.2373 0.9113 0.031 Uiso 1 1 calc R B 1
C31 C 0.84255(5) -0.07084(13) 0.90211(6) 0.0217(3) Uani 1 1 d . B 1
H31 H 0.8182 -0.0867 0.9107 0.026 Uiso 1 1 calc R B 1
C32 C 0.77299(5) 0.11015(12) 0.90373(5) 0.0177(2) Uani 1 1 d . B 1
C33 C 0.79399(5) 0.07092(14) 0.95436(6) 0.0244(3) Uani 1 1 d . B 1
H33 H 0.8284 0.0587 0.9735 0.029 Uiso 1 1 calc R B 1
C37 C 0.72198(5) 0.12451(12) 0.87764(6) 0.0203(2) Uani 1 1 d . B 1
H37 H 0.7057 0.1499 0.8431 0.024 Uiso 1 1 calc R B 1
C38 C 0.83223(5) 0.27135(12) 0.90140(5) 0.0185(2) Uani 1 1 d . B 1
C39 C 0.83251(5) 0.32583(13) 0.94291(6) 0.0232(3) Uani 1 1 d . B 1
H39 H 0.8166 0.2885 0.9584 0.028 Uiso 1 1 calc R B 1
C43 C 0.85514(5) 0.33510(12) 0.87978(6) 0.0218(3) Uani 1 1 d . B 1
H43 H 0.8553 0.3040 0.8509 0.026 Uiso 1 1 calc R B 1
C34 C 0.76688(6) 0.04912(16) 0.97775(6) 0.0316(3) Uani 1 1 d . B 1
H34 H 0.7828 0.0228 1.0121 0.038 Uiso 1 1 calc R B 1
C35 C 0.71651(6) 0.06586(16) 0.95080(7) 0.0326(3) Uani 1 1 d . B 1
H35 H 0.6977 0.0521 0.9666 0.039 Uiso 1 1 calc R B 1
C36 C 0.69425(6) 0.10287(14) 0.90057(7) 0.0277(3) Uani 1 1 d . B 1
H36 H 0.6597 0.1137 0.8815 0.033 Uiso 1 1 calc R B 1
C40 C 0.85498(6) 0.43214(14) 0.96242(6) 0.0284(3) Uani 1 1 d . B 1
H40 H 0.8546 0.4648 0.9909 0.034 Uiso 1 1 calc R B 1
C41 C 0.87780(6) 0.49020(14) 0.94053(6) 0.0289(3) Uani 1 1 d . B 1
H41 H 0.8934 0.5623 0.9539 0.035 Uiso 1 1 calc R B 1
C42 C 0.87753(5) 0.44138(13) 0.89873(6) 0.0256(3) Uani 1 1 d . B 1
H42 H 0.8927 0.4807 0.8829 0.031 Uiso 1 1 calc R B 1
C16 C 0.78147(6) 0.29979(16) 0.64238(7) 0.0317(3) Uani 1 1 d . A 1
H16A H 0.7606 0.2688 0.6552 0.038 Uiso 1 1 calc R A 1
H16B H 0.7633 0.3633 0.6182 0.038 Uiso 1 1 calc R A 1
C15 C 0.82809(6) 0.34668(14) 0.68660(7) 0.0309(3) Uani 1 1 d . A 1
H15A H 0.8450 0.3945 0.6732 0.037 Uiso 1 1 calc R A 1
H15B H 0.8199 0.3972 0.7075 0.037 Uiso 1 1 calc R A 1
O5 O 0.02996(7) 0.67940(15) 0.65394(9) 0.0687(6) Uani 1 1 d . C 1
C98 C 0.01571(9) 0.7686(2) 0.67425(13) 0.0678(8) Uani 1 1 d . C 1
H98A H -0.0203 0.7791 0.6536 0.081 Uiso 1 1 calc R C 1
H98B H 0.0315 0.8415 0.6734 0.081 Uiso 1 1 calc R C 1
C96 C 0.07781(12) 0.6614(3) 0.74207(17) 0.1029(16) Uani 1 1 d . C 1
H96A H 0.1086 0.7038 0.7646 0.123 Uiso 1 1 calc R C 1
H96B H 0.0791 0.5875 0.7591 0.123 Uiso 1 1 calc R C 1
C95 C 0.07545(14) 0.6371(4) 0.6948(2) 0.1103(17) Uani 1 1 d . C 1
H95A H 0.0779 0.5529 0.6911 0.132 Uiso 1 1 calc R C 1
H95B H 0.1031 0.6751 0.6941 0.132 Uiso 1 1 calc R C 1
C97 C 0.0325(2) 0.7357(5) 0.7359(3) 0.084(2) Uani 0.532(6) 1 d P C 1
H97A H 0.0425 0.8039 0.7587 0.101 Uiso 0.532(6) 1 calc PR C 1
H97B H 0.0079 0.6893 0.7389 0.101 Uiso 0.532(6) 1 calc PR C 1
C97A C 0.05793(14) 0.7921(3) 0.71865(14) 0.0360(11) Uani 0.468(6) 1 d P C 2
H4A H 0.9544(10) 0.076(2) 0.7043(11) 0.066(8) Uiso 1 1 d . D 1
H4B H 0.9515(8) 0.0764(19) 0.7463(9) 0.037(6) Uiso 1 1 d . E 1

loop_
_atom_site_aniso_label
_atom_site_aniso_U_11
_atom_site_aniso_U_22
_atom_site_aniso_U_33
_atom_site_aniso_U_23
_atom_site_aniso_U_13
_atom_site_aniso_U_12
Cl1 0.01485(12) 0.03593(18) 0.01700(14) -0.00417(12) 0.00832(11) 0.00121(11)
Mg1 0.01382(18) 0.0231(2) 0.0151(2) -0.00381(17) 0.00959(16) -0.00125(16)
Co1 0.01597(8) 0.03264(10) 0.01747(9) -0.00018(7) 0.01237(7) 0.00133(7)
N1 0.0146(4) 0.0320(6) 0.0130(5) -0.0054(4) 0.0083(4) -0.0005(4)
N2 0.0184(5) 0.0463(8) 0.0149(5) -0.0017(5) 0.0114(4) 0.0055(5)
N3 0.0160(4) 0.0272(6) 0.0254(6) 0.0009(5) 0.0138(4) 0.0004(4)
N4 0.0177(5) 0.0467(8) 0.0266(6) 0.0070(6) 0.0160(5) 0.0023(5)
O1 0.0213(4) 0.0319(5) 0.0204(5) -0.0091(4) 0.0159(4) -0.0056(4)
O2 0.0221(4) 0.0254(5) 0.0292(5) -0.0033(4) 0.0197(4) -0.0016(4)
C1 0.0190(5) 0.0335(7) 0.0157(6) -0.0061(5) 0.0084(5) 0.0018(5)
C2 0.0190(6) 0.0445(9) 0.0142(6) -0.0055(6) 0.0079(5) 0.0067(6)
C3 0.0233(6) 0.0300(8) 0.0433(10) 0.0030(7) 0.0226(7) -0.0014(5)
C4 0.0202(6) 0.0423(9) 0.0392(9) 0.0099(7) 0.0192(6) 0.0003(6)
C5 0.0309(7) 0.0314(8) 0.0270(8) -0.0079(6) 0.0149(6) 0.0000(6)
C6 0.0325(8) 0.0506(10) 0.0302(8) -0.0087(7) 0.0189(7) 0.0108(7)
C7 0.0495(11) 0.0311(9) 0.0890(18) -0.0092(10) 0.0522(12) -0.0095(8)
C8 0.0410(10) 0.0650(14) 0.0649(15) 0.0089(11) 0.0360(11) -0.0168(10)
C9 0.0237(6) 0.0645(12) 0.0208(7) 0.0118(7) 0.0172(6) 0.0174(7)
C10 0.0407(9) 0.0772(15) 0.0410(11) -0.0111(10) 0.0351(9) -0.0159(10)
O4 0.0170(4) 0.0329(5) 0.0181(5) -0.0026(4) 0.0101(4) 0.0017(4)
N5 0.0163(5) 0.0402(7) 0.0182(5) 0.0016(5) 0.0106(4) 0.0011(5)
N6 0.0219(5) 0.0275(6) 0.0187(5) -0.0034(4) 0.0109(4) 0.0060(4)
N7 0.0247(5) 0.0302(6) 0.0258(6) -0.0035(5) 0.0185(5) -0.0034(5)
C11 0.0190(6) 0.0585(11) 0.0270(8) -0.0047(8) 0.0112(6) -0.0104(7)
C12 0.0247(7) 0.0533(11) 0.0329(9) -0.0020(8) 0.0186(7) -0.0119(7)
C13 0.0345(8) 0.0387(8) 0.0242(7) 0.0035(6) 0.0212(7) 0.0028(6)
C14 0.0353(8) 0.0446(9) 0.0209(7) -0.0002(6) 0.0198(6) 0.0094(7)
C17 0.0206(6) 0.0658(12) 0.0192(7) 0.0068(7) 0.0097(6) 0.0057(7)
C18 0.0511(10) 0.0292(8) 0.0621(13) -0.0063(8) 0.0458(10) -0.0094(7)
C19 0.0310(7) 0.0319(8) 0.0263(8) -0.0121(6) 0.0084(6) 0.0030(6)
N8 0.0187(5) 0.0484(8) 0.0189(6) 0.0023(6) 0.0112(5) 0.0033(5)
O3 0.0261(6) 0.0591(9) 0.0398(7) 0.0201(7) 0.0142(5) 0.0077(6)
C21 0.0177(5) 0.0243(6) 0.0175(6) -0.0002(5) 0.0102(5) -0.0016(5)
B1 0.0150(5) 0.0221(6) 0.0142(6) -0.0002(5) 0.0086(5) -0.0029(5)
C20 0.0139(4) 0.0232(6) 0.0142(5) -0.0003(4) 0.0093(4) -0.0020(4)
C22 0.0193(5) 0.0291(7) 0.0166(6) 0.0029(5) 0.0093(5) 0.0018(5)
C23 0.0176(5) 0.0339(7) 0.0136(5) 0.0001(5) 0.0079(5) 0.0026(5)
C24 0.0195(5) 0.0280(7) 0.0169(6) -0.0052(5) 0.0093(5) -0.0011(5)
C25 0.0185(5) 0.0235(6) 0.0160(6) -0.0003(5) 0.0092(5) 0.0003(4)
C26 0.0138(5) 0.0263(6) 0.0126(5) -0.0008(5) 0.0058(4) -0.0031(4)
C27 0.0183(5) 0.0340(7) 0.0163(6) 0.0022(5) 0.0101(5) -0.0008(5)
C28 0.0191(6) 0.0460(9) 0.0165(6) 0.0004(6) 0.0107(5) 0.0022(6)
C29 0.0208(6) 0.0372(8) 0.0173(6) -0.0034(6) 0.0069(5) 0.0058(5)
C30 0.0195(6) 0.0284(7) 0.0238(7) -0.0009(6) 0.0067(5) 0.0002(5)
C31 0.0151(5) 0.0258(6) 0.0224(6) 0.0005(5) 0.0081(5) -0.0020(4)
C32 0.0177(5) 0.0216(6) 0.0159(6) -0.0007(4) 0.0101(5) -0.0029(4)
C33 0.0220(6) 0.0347(8) 0.0181(6) 0.0034(5) 0.0114(5) -0.0042(5)
C37 0.0184(5) 0.0236(6) 0.0222(6) 0.0012(5) 0.0127(5) 0.0004(4)
C38 0.0159(5) 0.0242(6) 0.0142(5) 0.0006(5) 0.0068(4) -0.0028(4)
C39 0.0258(6) 0.0271(7) 0.0179(6) -0.0010(5) 0.0120(5) -0.0038(5)
C43 0.0210(6) 0.0268(7) 0.0191(6) -0.0002(5) 0.0113(5) -0.0049(5)
C34 0.0354(8) 0.0441(9) 0.0228(7) 0.0046(7) 0.0203(7) -0.0051(7)
C35 0.0357(8) 0.0406(9) 0.0370(9) 0.0031(7) 0.0298(8) -0.0035(7)
C36 0.0235(6) 0.0333(8) 0.0348(8) 0.0031(6) 0.0211(6) 0.0003(6)
C40 0.0328(7) 0.0301(7) 0.0206(7) -0.0058(6) 0.0124(6) -0.0049(6)
C41 0.0267(7) 0.0260(7) 0.0266(8) -0.0017(6) 0.0082(6) -0.0065(5)
C42 0.0212(6) 0.0284(7) 0.0260(7) 0.0025(6) 0.0110(5) -0.0062(5)
C16 0.0239(6) 0.0459(9) 0.0277(8) 0.0065(7) 0.0149(6) 0.0134(6)
C15 0.0302(7) 0.0315(8) 0.0308(8) -0.0003(6) 0.0154(6) 0.0126(6)
O5 0.0612(10) 0.0444(9) 0.1192(18) 0.0242(10) 0.0595(12) 0.0053(8)
C98 0.0462(12) 0.0463(13) 0.108(2) 0.0152(14) 0.0368(15) 0.0118(10)
C96 0.0661(19) 0.0532(17) 0.113(3) -0.0276(18) -0.010(2) 0.0064(14)
C95 0.090(2) 0.112(3) 0.163(4) 0.086(3) 0.089(3) 0.063(2)
C97 0.092(4) 0.084(4) 0.125(6) -0.058(4) 0.090(4) -0.054(3)
C97A 0.0366(19) 0.0310(19) 0.0230(17) -0.0014(13) 0.0025(14) 0.0011(14)

loop_
_atom_type_symbol
_atom_type_description
_atom_type_scat_dispersion_real
_atom_type_scat_dispersion_imag
_atom_type_scat_source
C C 0.0033 0.0016 'International Tables Vol C Tables 4.2.6.8 and 6.1.1.4'
H H 0.0000 0.0000 'International Tables Vol C Tables 4.2.6.8 and 6.1.1.4'
B B 0.0013 0.0007 'International Tables Vol C Tables 4.2.6.8 and 6.1.1.4'
N N 0.0061 0.0033 'International Tables Vol C Tables 4.2.6.8 and 6.1.1.4'
O O 0.0106 0.0060 'International Tables Vol C Tables 4.2.6.8 and 6.1.1.4'
Mg Mg 0.0486 0.0363 'International Tables Vol C Tables 4.2.6.8 and 6.1.1.4'
Cl Cl 0.1484 0.1585 'International Tables Vol C Tables 4.2.6.8 and 6.1.1.4'
Co Co 0.3494 0.9721 'International Tables Vol C Tables 4.2.6.8 and 6.1.1.4'

loop_
_geom_angle_atom_site_label_1
_geom_angle_atom_site_label_2
_geom_angle_atom_site_label_3
_geom_angle
O1 Mg1 O2 101.12(5)
O1 Mg1 O4 88.51(5)
O2 Mg1 O4 93.89(5)
O1 Mg1 N5 94.94(5)
O2 Mg1 N5 92.75(5)
O4 Mg1 N5 171.80(5)
O1 Mg1 N7 90.16(5)
O2 Mg1 N7 166.85(5)
O4 Mg1 N7 93.13(5)
N5 Mg1 N7 79.44(5)
O1 Mg1 N6 169.72(5)
O2 Mg1 N6 88.25(5)
O4 Mg1 N6 95.13(5)
N5 Mg1 N6 80.25(5)
N7 Mg1 N6 80.05(5)
N8 Co1 N4 95.12(6)
N8 Co1 N2 95.93(6)
N4 Co1 N2 86.02(6)
N8 Co1 N3 92.37(6)
N4 Co1 N3 82.85(6)
N2 Co1 N3 166.66(5)
N8 Co1 N1 89.43(6)
N4 Co1 N1 168.22(6)
N2 Co1 N1 82.70(6)
N3 Co1 N1 107.87(5)
N8 Co1 Cl1 174.31(4)
N4 Co1 Cl1 90.16(4)
N2 Co1 Cl1 86.52(4)
N3 Co1 Cl1 86.19(4)
N1 Co1 Cl1 85.79(4)
O1 N1 C1 119.13(12)
O1 N1 Co1 126.64(9)
C1 N1 Co1 114.22(10)
C2 N2 C9 126.81(14)
C2 N2 Co1 116.47(10)
C9 N2 Co1 116.39(12)
O2 N3 C3 118.93(13)
O2 N3 Co1 126.91(9)
C3 N3 Co1 114.15(11)
C4 N4 C10 127.28(15)
C4 N4 Co1 116.58(11)
C10 N4 Co1 116.12(13)
N1 O1 Mg1 124.71(8)
N3 O2 Mg1 127.14(9)
N1 C1 C2 112.46(14)
N1 C1 C5 122.11(13)
C2 C1 C5 125.43(13)
N2 C2 C1 113.82(13)
N2 C2 C6 123.76(15)
C1 C2 C6 122.41(16)
N3 C3 C4 112.59(15)
N3 C3 C7 121.82(15)
C4 C3 C7 125.56(15)
N4 C4 C3 113.79(14)
N4 C4 C8 123.97(17)
C3 C4 C8 122.23(18)
N2 C9 C10 110.17(13)
N4 C10 C9 110.64(14)
C17 N5 C11 108.14(13)
C17 N5 C16 110.35(14)
C11 N5 C16 112.45(13)
C17 N5 Mg1 111.44(9)
C11 N5 Mg1 104.23(10)
C16 N5 Mg1 110.09(9)
C19 N6 C14 111.18(13)
C19 N6 C15 107.83(13)
C14 N6 C15 112.13(12)
C19 N6 Mg1 114.14(9)
C14 N6 Mg1 109.35(10)
C15 N6 Mg1 101.91(9)
C18 N7 C13 109.52(14)
C18 N7 C12 110.12(14)
C13 N7 C12 111.94(12)
C18 N7 Mg1 111.56(9)
C13 N7 Mg1 103.01(9)
C12 N7 Mg1 110.53(10)
N5 C11 C12 111.92(14)
N7 C12 C11 111.39(12)
N7 C13 C14 111.76(13)
N6 C14 C13 112.09(12)
O3 N8 Co1 122.14(12)
C22 C21 C20 122.59(13)
C32 B1 C20 107.37(10)
C32 B1 C38 108.79(11)
C20 B1 C38 111.06(11)
C32 B1 C26 111.19(11)
C20 B1 C26 106.16(10)
C38 B1 C26 112.15(10)
C21 C20 C25 115.33(12)
C21 C20 B1 124.44(12)
C25 C20 B1 119.84(12)
C23 C22 C21 120.25(13)
C22 C23 C24 118.79(13)
C25 C24 C23 120.07(13)
C24 C25 C20 122.96(13)
C31 C26 C27 114.34(13)
C31 C26 B1 122.50(11)
C27 C26 B1 122.45(12)
C28 C27 C26 123.12(14)
C29 C28 C27 120.45(13)
C28 C29 C30 118.41(14)
C29 C30 C31 120.22(15)
C30 C31 C26 123.39(13)
C37 C32 C33 115.12(12)
C37 C32 B1 122.81(12)
C33 C32 B1 121.94(11)
C34 C33 C32 123.19(14)
C36 C37 C32 122.36(14)
C39 C38 C43 114.38(13)
C39 C38 B1 123.36(12)
C43 C38 B1 122.25(12)
C40 C39 C38 123.09(14)
C42 C43 C38 123.10(14)
C35 C34 C33 119.89(15)
C36 C35 C34 118.78(14)
C35 C36 C37 120.64(14)
C41 C40 C39 120.33(15)
C40 C41 C42 118.80(14)
C41 C42 C43 120.27(14)
N5 C16 C15 111.80(12)
N6 C15 C16 112.80(14)
C98 O5 C95 106.3(3)
O5 C98 C97 109.3(3)
C95 C96 C97 113.8(4)
C96 C95 O5 108.7(3)
C96 C97 C98 90.5(3)

loop_
_geom_bond_atom_site_label_1
_geom_bond_atom_site_label_2
_geom_bond_distance
Cl1 Co1 2.6209(5)
Mg1 O1 2.0300(11)
Mg1 O2 2.0433(11)
Mg1 O4 2.0621(12)
Mg1 N5 2.2141(13)
Mg1 N7 2.2229(13)
Mg1 N6 2.2319(13)
Co1 N8 1.8558(13)
Co1 N4 1.8581(13)
Co1 N2 1.8634(13)
Co1 N3 1.9055(13)
Co1 N1 1.9171(13)
N1 O1 1.3104(14)
N1 C1 1.3155(18)
N2 C2 1.285(2)
N2 C9 1.465(2)
N3 O2 1.3064(15)
N3 C3 1.3191(19)
N4 C4 1.283(2)
N4 C10 1.464(2)
C1 C2 1.476(2)
C1 C5 1.479(2)
C2 C6 1.495(2)
C3 C4 1.466(2)
C3 C7 1.487(3)
C4 C8 1.498(2)
C9 C10 1.512(3)
N5 C17 1.472(2)
N5 C11 1.476(2)
N5 C16 1.486(2)
N6 C19 1.472(2)
N6 C14 1.482(2)
N6 C15 1.491(2)
N7 C18 1.475(2)
N7 C13 1.480(2)
N7 C12 1.488(2)
C11 C12 1.513(3)
C13 C14 1.513(2)
N8 O3 1.1486(19)
C21 C22 1.3992(19)
C21 C20 1.4007(19)
B1 C32 1.6385(19)
B1 C20 1.648(2)
B1 C38 1.651(2)
B1 C26 1.657(2)
C20 C25 1.4050(19)
C22 C23 1.385(2)
C23 C24 1.394(2)
C24 C25 1.3889(19)
C26 C31 1.403(2)
C26 C27 1.4057(18)
C27 C28 1.391(2)
C28 C29 1.386(2)
C29 C30 1.387(2)
C30 C31 1.391(2)
C32 C37 1.4018(18)
C32 C33 1.405(2)
C33 C34 1.389(2)
C37 C36 1.3941(19)
C38 C39 1.406(2)
C38 C43 1.4104(19)
C39 C40 1.395(2)
C43 C42 1.391(2)
C34 C35 1.388(2)
C35 C36 1.383(2)
C40 C41 1.381(2)
C41 C42 1.386(2)
C16 C15 1.504(2)
O5 C98 1.391(3)
O5 C95 1.427(4)
C98 C97 1.709(8)
C96 C95 1.427(6)
C96 C97 1.601(7)
